data_4079249
loop_
_publ_author_name
'Slivarichova, Miriam'
'Reading, Eamonn'
'Haddow, Mairi F.'
'Othman, Hafiizah'
'Owen, Gareth R.'

_publ_section_title
;
 Silver and Palladium Complexes Containing Ditopic N-Heterocyclic
 Carbene--Thione Ligands
;
_journal_issue 18
_journal_name_full Organometallics
_journal_page_first 6595
_journal_paper_doi 10.1021/om300615e
_journal_volume 31
_journal_year 2012
_chemical_formula_moiety 'C42 H40 Ag2 Br2 N8 S2'
_chemical_formula_sum 'C42 H40 Ag2 Br2 N8 S2'
_chemical_formula_weight 1096.50
_chemical_name_common Complex_6
_chemical_name_systematic
; 
 ? 
;
_space_group_IT_number 14
_symmetry_cell_setting monoclinic
_symmetry_space_group_name_Hall '-P 2yn'
_symmetry_space_group_name_H-M 'P 1 21/n 1'
_atom_sites_solution_hydrogens geom
_atom_sites_solution_primary direct
_atom_sites_solution_secondary difmap
_audit_creation_method SHELXL-97
_cell_angle_alpha 90.00
_cell_angle_beta 107.529(2)
_cell_angle_gamma 90.00
_cell_formula_units_Z 2
_cell_length_a 12.4284(7)
_cell_length_b 11.4574(6)
_cell_length_c 15.0842(8)
_cell_measurement_reflns_used 9865
_cell_measurement_temperature 100(2)
_cell_measurement_theta_max 27.31
_cell_measurement_theta_min 2.27
_cell_volume 2048.21(19)
_computing_cell_refinement 'Bruker Apex II'
_computing_data_collection 'Bruker Apex II'
_computing_data_reduction 'Bruker SAINT'
_computing_molecular_graphics 'Bruker ShelXTL'
_computing_publication_material 'Bruker ShelXTL'
_computing_structure_refinement 'SHELXL-97 (Sheldrick, 2008)'
_computing_structure_solution 'SHELXS-97 (Sheldrick, 2008)'
_diffrn_ambient_temperature 100(2)
_diffrn_measured_fraction_theta_full 0.995
_diffrn_measured_fraction_theta_max 0.995
_diffrn_measurement_device_type 'Bruker Apex II kappa CCD area detector'
_diffrn_measurement_method 'phi and omega scans'
_diffrn_radiation_monochromator graphite
_diffrn_radiation_source 'fine-focus sealed tube'
_diffrn_radiation_type MoK\a
_diffrn_radiation_wavelength 0.71073
_diffrn_reflns_av_R_equivalents 0.0447
_diffrn_reflns_av_sigmaI/netI 0.0173
_diffrn_reflns_limit_h_max 14
_diffrn_reflns_limit_h_min -16
_diffrn_reflns_limit_k_max 14
_diffrn_reflns_limit_k_min -14
_diffrn_reflns_limit_l_max 19
_diffrn_reflns_limit_l_min -19
_diffrn_reflns_number 111066
_diffrn_reflns_theta_full 27.55
_diffrn_reflns_theta_max 27.55
_diffrn_reflns_theta_min 2.53
_exptl_absorpt_coefficient_mu 3.051
_exptl_absorpt_correction_T_max 0.2080
_exptl_absorpt_correction_T_min 0.1708
_exptl_absorpt_correction_type multi-scan
_exptl_absorpt_process_details 'SADABS V2008/1'
_exptl_crystal_colour colourless
_exptl_crystal_density_diffrn 1.778
_exptl_crystal_density_method 'not measured'
_exptl_crystal_description block
_exptl_crystal_F_000 1088
_exptl_crystal_size_max 0.16
_exptl_crystal_size_mid 0.14
_exptl_crystal_size_min 0.02
_refine_diff_density_max 0.728
_refine_diff_density_min -0.631
_refine_diff_density_rms 0.098
_refine_ls_extinction_method none
_refine_ls_goodness_of_fit_ref 1.091
_refine_ls_hydrogen_treatment constr
_refine_ls_matrix_type full
_refine_ls_number_parameters 253
_refine_ls_number_reflns 4702
_refine_ls_number_restraints 0
_refine_ls_restrained_S_all 1.091
_refine_ls_R_factor_all 0.0405
_refine_ls_R_factor_gt 0.0305
_refine_ls_shift/su_max 0.000
_refine_ls_shift/su_mean 0.000
_refine_ls_structure_factor_coef Fsqd
_refine_ls_weighting_details 'calc w=1/[\s^2^(Fo^2^)+(0.0288P)^2^+4.9721P] where P=(Fo^2^+2Fc^2^)/3'
_refine_ls_weighting_scheme calc
_refine_ls_wR_factor_gt 0.0710
_refine_ls_wR_factor_ref 0.0761
_reflns_number_gt 4062
_reflns_number_total 4702
_reflns_threshold_expression >2sigma(I)
_cod_data_source_file om300615e_si_002.cif
_cod_data_source_block Complex_6_agbrc5bu_0m
_cod_original_sg_symbol_Hall -P2yn
_cod_original_sg_symbol_H-M P21/n
_cod_database_code 4079249

loop_
_symmetry_equiv_pos_as_xyz
'x, y, z'
'-x+1/2, y+1/2, -z+1/2'
'-x, -y, -z'
'x-1/2, -y-1/2, z-1/2'

loop_
_atom_site_label
_atom_site_type_symbol
_atom_site_fract_x
_atom_site_fract_y
_atom_site_fract_z
_atom_site_U_iso_or_equiv
_atom_site_adp_type
_atom_site_occupancy
_atom_site_symmetry_multiplicity
_atom_site_calc_flag
_atom_site_refinement_flags
Ag1 Ag 0.08543(2) 0.11760(2) 0.071183(17) 0.02819(8) Uani 1 1 d .
Br1 Br 0.00088(3) -0.06812(3) 0.12359(2) 0.02450(8) Uani 1 1 d .
C1 C 0.0328(2) 0.4218(3) 0.12921(19) 0.0171(6) Uani 1 1 d .
C2 C -0.1213(3) 0.5674(3) 0.0621(2) 0.0213(6) Uani 1 1 d .
H2A H -0.1558 0.5087 0.0137 0.026 Uiso 1 1 calc R
H2B H -0.1217 0.6434 0.0308 0.026 Uiso 1 1 calc R
C3 C 0.0821(3) 0.6118(3) 0.1483(2) 0.0254(7) Uani 1 1 d .
H3 H 0.0773 0.6946 0.1449 0.030 Uiso 1 1 calc R
C4 C 0.1739(3) 0.5488(3) 0.1908(2) 0.0242(7) Uani 1 1 d .
H4 H 0.2465 0.5787 0.2229 0.029 Uiso 1 1 calc R
C5 C 0.2199(2) 0.3369(3) 0.2170(2) 0.0197(6) Uani 1 1 d .
H5A H 0.1766 0.2712 0.2319 0.024 Uiso 1 1 calc R
H5B H 0.2760 0.3624 0.2756 0.024 Uiso 1 1 calc R
C6 C 0.2445(3) 0.2025(3) 0.0969(2) 0.0204(6) Uani 1 1 d .
C7 C 0.3213(3) 0.0979(3) -0.0132(2) 0.0284(7) Uani 1 1 d .
H7A H 0.3717 0.1172 -0.0510 0.034 Uiso 1 1 calc R
H7B H 0.2442 0.0865 -0.0561 0.034 Uiso 1 1 calc R
C8 C 0.4002(3) 0.2825(3) 0.0747(2) 0.0307(7) Uani 1 1 d .
H8 H 0.4616 0.2946 0.0506 0.037 Uiso 1 1 calc R
C9 C 0.3741(3) 0.3472(3) 0.1396(2) 0.0278(7) Uani 1 1 d .
H9 H 0.4132 0.4141 0.1703 0.033 Uiso 1 1 calc R
C10 C -0.1911(2) 0.5770(3) 0.1283(2) 0.0199(6) Uani 1 1 d .
C11 C -0.2674(3) 0.4897(3) 0.1321(2) 0.0268(7) Uani 1 1 d .
H11 H -0.2768 0.4240 0.0920 0.032 Uiso 1 1 calc R
C12 C -0.3299(3) 0.4981(3) 0.1943(3) 0.0303(7) Uani 1 1 d .
H12 H -0.3814 0.4378 0.1968 0.036 Uiso 1 1 calc R
C13 C -0.3178(3) 0.5926(3) 0.2521(2) 0.0279(7) Uani 1 1 d .
H13 H -0.3607 0.5979 0.2944 0.033 Uiso 1 1 calc R
C14 C -0.2430(3) 0.6800(3) 0.2485(2) 0.0316(7) Uani 1 1 d .
H14 H -0.2345 0.7457 0.2884 0.038 Uiso 1 1 calc R
C15 C -0.1800(3) 0.6723(3) 0.1868(2) 0.0281(7) Uani 1 1 d .
H15 H -0.1288 0.7330 0.1847 0.034 Uiso 1 1 calc R
C16 C 0.3610(3) -0.0142(3) 0.0397(2) 0.0252(7) Uani 1 1 d .
C17 C 0.2967(3) -0.1147(3) 0.0160(2) 0.0318(8) Uani 1 1 d .
H17 H 0.2271 -0.1121 -0.0325 0.038 Uiso 1 1 calc R
C18 C 0.3324(3) -0.2185(3) 0.0617(2) 0.0345(8) Uani 1 1 d .
H18 H 0.2876 -0.2869 0.0448 0.041 Uiso 1 1 calc R
C19 C 0.4343(3) -0.2228(3) 0.1330(2) 0.0324(8) Uani 1 1 d .
H19 H 0.4603 -0.2944 0.1637 0.039 Uiso 1 1 calc R
C20 C 0.4973(3) -0.1223(3) 0.1585(2) 0.0320(8) Uani 1 1 d .
H20 H 0.5657 -0.1242 0.2083 0.038 Uiso 1 1 calc R
C21 C 0.4610(3) -0.0185(3) 0.1118(2) 0.0286(7) Uani 1 1 d .
H21 H 0.5051 0.0501 0.1294 0.034 Uiso 1 1 calc R
N1 N -0.0045(2) 0.5337(2) 0.11008(17) 0.0185(5) Uani 1 1 d .
N2 N 0.1438(2) 0.4324(2) 0.17971(17) 0.0180(5) Uani 1 1 d .
N3 N 0.2789(2) 0.2966(2) 0.15278(17) 0.0208(5) Uani 1 1 d .
N4 N 0.3208(2) 0.1952(2) 0.04993(18) 0.0239(6) Uani 1 1 d .
S1 S -0.04495(6) 0.29924(6) 0.09636(5) 0.02082(15) Uani 1 1 d .

loop_
_atom_site_aniso_label
_atom_site_aniso_U_11
_atom_site_aniso_U_22
_atom_site_aniso_U_33
_atom_site_aniso_U_23
_atom_site_aniso_U_13
_atom_site_aniso_U_12
Ag1 0.02944(14) 0.02815(14) 0.02887(13) -0.00427(10) 0.01165(10) -0.00663(10)
Br1 0.02920(17) 0.02117(16) 0.02317(15) 0.00161(12) 0.00792(12) 0.00115(13)
C1 0.0200(13) 0.0173(14) 0.0158(13) -0.0008(11) 0.0080(11) 0.0022(11)
C2 0.0231(15) 0.0198(15) 0.0212(14) 0.0044(12) 0.0068(12) 0.0055(12)
C3 0.0291(16) 0.0178(15) 0.0316(17) -0.0039(13) 0.0125(14) -0.0025(13)
C4 0.0238(15) 0.0226(16) 0.0266(16) -0.0044(12) 0.0081(13) -0.0029(12)
C5 0.0217(14) 0.0208(15) 0.0165(13) 0.0002(11) 0.0059(11) 0.0026(12)
C6 0.0234(14) 0.0203(15) 0.0170(13) 0.0038(11) 0.0051(11) 0.0068(12)
C7 0.0317(17) 0.0340(19) 0.0217(15) -0.0022(13) 0.0112(13) 0.0079(14)
C8 0.0255(16) 0.038(2) 0.0324(17) 0.0013(15) 0.0146(14) -0.0007(14)
C9 0.0219(15) 0.0305(18) 0.0317(17) 0.0007(14) 0.0090(13) -0.0034(13)
C10 0.0189(14) 0.0206(15) 0.0198(14) 0.0037(12) 0.0052(11) 0.0058(12)
C11 0.0253(16) 0.0227(16) 0.0334(17) -0.0053(13) 0.0103(14) -0.0001(13)
C12 0.0248(16) 0.0269(18) 0.0423(19) 0.0030(15) 0.0149(15) -0.0004(13)
C13 0.0282(16) 0.0319(19) 0.0268(16) 0.0034(14) 0.0130(14) 0.0069(14)
C14 0.0380(19) 0.0277(18) 0.0330(17) -0.0070(14) 0.0164(15) -0.0012(15)
C15 0.0320(17) 0.0242(17) 0.0319(17) -0.0013(14) 0.0155(14) -0.0023(14)
C16 0.0263(16) 0.0307(18) 0.0213(14) -0.0025(13) 0.0115(13) 0.0070(14)
C17 0.0303(17) 0.041(2) 0.0214(15) -0.0026(14) 0.0041(13) 0.0080(16)
C18 0.043(2) 0.0307(19) 0.0301(18) -0.0045(15) 0.0117(16) 0.0012(16)
C19 0.0389(19) 0.035(2) 0.0274(17) 0.0054(15) 0.0161(15) 0.0110(16)
C20 0.0225(16) 0.049(2) 0.0255(16) 0.0042(15) 0.0085(13) 0.0091(15)
C21 0.0237(16) 0.0347(19) 0.0285(17) -0.0015(14) 0.0092(13) 0.0022(14)
N1 0.0214(12) 0.0156(12) 0.0201(12) 0.0006(9) 0.0084(10) 0.0012(10)
N2 0.0194(12) 0.0158(12) 0.0182(11) -0.0003(9) 0.0051(10) 0.0005(10)
N3 0.0197(12) 0.0199(13) 0.0233(12) 0.0019(10) 0.0074(10) 0.0042(10)
N4 0.0239(13) 0.0272(14) 0.0225(13) 0.0003(11) 0.0098(11) 0.0055(11)
S1 0.0199(3) 0.0154(3) 0.0276(4) -0.0016(3) 0.0078(3) -0.0009(3)

loop_
_atom_type_symbol
_atom_type_description
_atom_type_scat_dispersion_real
_atom_type_scat_dispersion_imag
_atom_type_scat_source
C C 0.0033 0.0016 'International Tables Vol C Tables 4.2.6.8 and 6.1.1.4'
H H 0.0000 0.0000 'International Tables Vol C Tables 4.2.6.8 and 6.1.1.4'
N N 0.0061 0.0033 'International Tables Vol C Tables 4.2.6.8 and 6.1.1.4'
S S 0.1246 0.1234 'International Tables Vol C Tables 4.2.6.8 and 6.1.1.4'
Br Br -0.2901 2.4595 'International Tables Vol C Tables 4.2.6.8 and 6.1.1.4'
Ag Ag -0.8971 1.1015 'International Tables Vol C Tables 4.2.6.8 and 6.1.1.4'

loop_
_geom_angle_atom_site_label_1
_geom_angle_atom_site_label_2
_geom_angle_atom_site_label_3
_geom_angle
_geom_angle_site_symmetry_3
C6 Ag1 Br1 139.12(8) .
C6 Ag1 S1 100.57(8) .
Br1 Ag1 S1 105.670(19) .
C6 Ag1 Br1 108.49(8) 3
Br1 Ag1 Br1 95.111(12) 3
S1 Ag1 Br1 103.808(19) 3
Ag1 Br1 Ag1 84.889(12) 3
N1 C1 N2 104.9(2) .
N1 C1 S1 126.2(2) .
N2 C1 S1 128.9(2) .
N1 C2 C10 111.9(2) .
N1 C2 H2A 109.2 .
C10 C2 H2A 109.2 .
N1 C2 H2B 109.2 .
C10 C2 H2B 109.2 .
H2A C2 H2B 107.9 .
C4 C3 N1 107.1(3) .
C4 C3 H3 126.5 .
N1 C3 H3 126.5 .
C3 C4 N2 107.6(3) .
C3 C4 H4 126.2 .
N2 C4 H4 126.2 .
N2 C5 N3 112.5(2) .
N2 C5 H5A 109.1 .
N3 C5 H5A 109.1 .
N2 C5 H5B 109.1 .
N3 C5 H5B 109.1 .
H5A C5 H5B 107.8 .
N4 C6 N3 103.7(3) .
N4 C6 Ag1 129.6(2) .
N3 C6 Ag1 125.2(2) .
N4 C7 C16 111.5(3) .
N4 C7 H7A 109.3 .
C16 C7 H7A 109.3 .
N4 C7 H7B 109.3 .
C16 C7 H7B 109.3 .
H7A C7 H7B 108.0 .
C9 C8 N4 106.8(3) .
C9 C8 H8 126.6 .
N4 C8 H8 126.6 .
C8 C9 N3 106.1(3) .
C8 C9 H9 126.9 .
N3 C9 H9 126.9 .
C15 C10 C11 118.6(3) .
C15 C10 C2 120.8(3) .
C11 C10 C2 120.6(3) .
C12 C11 C10 120.3(3) .
C12 C11 H11 119.9 .
C10 C11 H11 119.9 .
C13 C12 C11 120.5(3) .
C13 C12 H12 119.7 .
C11 C12 H12 119.7 .
C12 C13 C14 119.7(3) .
C12 C13 H13 120.1 .
C14 C13 H13 120.1 .
C13 C14 C15 120.2(3) .
C13 C14 H14 119.9 .
C15 C14 H14 119.9 .
C10 C15 C14 120.7(3) .
C10 C15 H15 119.7 .
C14 C15 H15 119.7 .
C21 C16 C17 119.0(3) .
C21 C16 C7 121.2(3) .
C17 C16 C7 119.8(3) .
C18 C17 C16 120.9(3) .
C18 C17 H17 119.5 .
C16 C17 H17 119.5 .
C17 C18 C19 119.8(4) .
C17 C18 H18 120.1 .
C19 C18 H18 120.1 .
C20 C19 C18 119.5(3) .
C20 C19 H19 120.2 .
C18 C19 H19 120.2 .
C19 C20 C21 120.2(3) .
C19 C20 H20 119.9 .
C21 C20 H20 119.9 .
C16 C21 C20 120.6(3) .
C16 C21 H21 119.7 .
C20 C21 H21 119.7 .
C1 N1 C3 110.3(3) .
C1 N1 C2 125.1(3) .
C3 N1 C2 124.4(3) .
C1 N2 C4 110.1(2) .
C1 N2 C5 125.7(3) .
C4 N2 C5 124.2(3) .
C6 N3 C9 111.4(3) .
C6 N3 C5 122.6(3) .
C9 N3 C5 125.9(3) .
C6 N4 C8 111.9(3) .
C6 N4 C7 122.1(3) .
C8 N4 C7 125.8(3) .
C1 S1 Ag1 111.24(10) .

loop_
_geom_bond_atom_site_label_1
_geom_bond_atom_site_label_2
_geom_bond_distance
_geom_bond_site_symmetry_2
Ag1 C6 2.132(3) .
Ag1 Br1 2.5995(4) .
Ag1 S1 2.7334(8) .
Ag1 Br1 2.8645(4) 3
Br1 Ag1 2.8645(4) 3
C1 N1 1.364(4) .
C1 N2 1.365(4) .
C1 S1 1.693(3) .
C2 N1 1.466(4) .
C2 C10 1.510(4) .
C2 H2A 0.9900 .
C2 H2B 0.9900 .
C3 C4 1.339(5) .
C3 N1 1.385(4) .
C3 H3 0.9500 .
C4 N2 1.382(4) .
C4 H4 0.9500 .
C5 N2 1.445(4) .
C5 N3 1.455(4) .
C5 H5A 0.9900 .
C5 H5B 0.9900 .
C6 N4 1.345(4) .
C6 N3 1.356(4) .
C7 N4 1.468(4) .
C7 C16 1.514(5) .
C7 H7A 0.9900 .
C7 H7B 0.9900 .
C8 C9 1.343(5) .
C8 N4 1.375(4) .
C8 H8 0.9500 .
C9 N3 1.385(4) .
C9 H9 0.9500 .
C10 C15 1.385(5) .
C10 C11 1.392(4) .
C11 C12 1.391(4) .
C11 H11 0.9500 .
C12 C13 1.369(5) .
C12 H12 0.9500 .
C13 C14 1.378(5) .
C13 H13 0.9500 .
C14 C15 1.387(5) .
C14 H14 0.9500 .
C15 H15 0.9500 .
C16 C21 1.383(5) .
C16 C17 1.386(5) .
C17 C18 1.380(5) .
C17 H17 0.9500 .
C18 C19 1.393(5) .
C18 H18 0.9500 .
C19 C20 1.381(5) .
C19 H19 0.9500 .
C20 C21 1.386(5) .
C20 H20 0.9500 .
C21 H21 0.9500 .

loop_
_geom_torsion_atom_site_label_1
_geom_torsion_atom_site_label_2
_geom_torsion_atom_site_label_3
_geom_torsion_atom_site_label_4
_geom_torsion
_geom_torsion_site_symmetry_1
_geom_torsion_site_symmetry_4
C6 Ag1 Br1 Ag1 -126.14(12) . 3
S1 Ag1 Br1 Ag1 105.90(2) . 3
Br1 Ag1 Br1 Ag1 0.0 3 3
N1 C3 C4 N2 -0.5(3) . .
Br1 Ag1 C6 N4 94.6(3) . .
S1 Ag1 C6 N4 -136.0(3) . .
Br1 Ag1 C6 N4 -27.4(3) 3 .
Br1 Ag1 C6 N3 -101.4(2) . .
S1 Ag1 C6 N3 28.0(3) . .
Br1 Ag1 C6 N3 136.6(2) 3 .
N4 C8 C9 N3 0.2(4) . .
N1 C2 C10 C15 76.1(4) . .
N1 C2 C10 C11 -103.5(3) . .
C15 C10 C11 C12 -0.7(5) . .
C2 C10 C11 C12 178.9(3) . .
C10 C11 C12 C13 0.5(5) . .
C11 C12 C13 C14 -0.1(5) . .
C12 C13 C14 C15 -0.1(5) . .
C11 C10 C15 C14 0.6(5) . .
C2 C10 C15 C14 -179.0(3) . .
C13 C14 C15 C10 -0.2(5) . .
N4 C7 C16 C21 -51.7(4) . .
N4 C7 C16 C17 128.4(3) . .
C21 C16 C17 C18 -1.5(5) . .
C7 C16 C17 C18 178.5(3) . .
C16 C17 C18 C19 0.1(5) . .
C17 C18 C19 C20 1.6(5) . .
C18 C19 C20 C21 -1.9(5) . .
C17 C16 C21 C20 1.1(5) . .
C7 C16 C21 C20 -178.9(3) . .
C19 C20 C21 C16 0.6(5) . .
N2 C1 N1 C3 0.0(3) . .
S1 C1 N1 C3 179.7(2) . .
N2 C1 N1 C2 -175.8(2) . .
S1 C1 N1 C2 4.0(4) . .
C4 C3 N1 C1 0.4(3) . .
C4 C3 N1 C2 176.2(3) . .
C10 C2 N1 C1 85.5(3) . .
C10 C2 N1 C3 -89.7(3) . .
N1 C1 N2 C4 -0.3(3) . .
S1 C1 N2 C4 180.0(2) . .
N1 C1 N2 C5 179.5(2) . .
S1 C1 N2 C5 -0.3(4) . .
C3 C4 N2 C1 0.5(3) . .
C3 C4 N2 C5 -179.2(3) . .
N3 C5 N2 C1 90.3(3) . .
N3 C5 N2 C4 -90.0(3) . .
N4 C6 N3 C9 0.7(3) . .
Ag1 C6 N3 C9 -166.7(2) . .
N4 C6 N3 C5 -179.8(3) . .
Ag1 C6 N3 C5 12.9(4) . .
C8 C9 N3 C6 -0.6(4) . .
C8 C9 N3 C5 179.9(3) . .
N2 C5 N3 C6 -97.9(3) . .
N2 C5 N3 C9 81.6(4) . .
N3 C6 N4 C8 -0.5(3) . .
Ag1 C6 N4 C8 166.0(2) . .
N3 C6 N4 C7 174.4(3) . .
Ag1 C6 N4 C7 -19.0(4) . .
C9 C8 N4 C6 0.2(4) . .
C9 C8 N4 C7 -174.5(3) . .
C16 C7 N4 C6 -71.5(4) . .
C16 C7 N4 C8 102.7(4) . .
N1 C1 S1 Ag1 149.8(2) . .
N2 C1 S1 Ag1 -30.5(3) . .
C6 Ag1 S1 C1 -2.78(13) . .
Br1 Ag1 S1 C1 145.55(11) . .
Br1 Ag1 S1 C1 -115.00(11) 3 .
